data_7202658
loop_
_publ_author_name
'Butler, Roslyn S.'
'Myers, Andrea K.'
'Bellarmine, Prabhu'
'Abboud, Khalil A.'
'Castellano, Ronald K.'

_publ_section_title
;
 Highly fluorescent donor?acceptor purines
;
_journal_issue 19
_journal_name_full 'Journal of Materials Chemistry'
_journal_page_first 1863
_journal_paper_doi 10.1039/b618171f
_journal_volume 17
_journal_year 2007
_chemical_formula_sum 'C15 H15 N7'
_chemical_formula_weight 293.34
_chemical_name_systematic
;
?
;
_space_group_IT_number 2
_symmetry_cell_setting triclinic
_symmetry_space_group_name_Hall '-P 1'
_symmetry_space_group_name_H-M 'P -1'
_atom_sites_solution_hydrogens geom
_atom_sites_solution_primary direct
_atom_sites_solution_secondary difmap
_audit_creation_method SHELXL-97
_cell_angle_alpha 79.739(1)
_cell_angle_beta 74.878(1)
_cell_angle_gamma 65.164(1)
_cell_formula_units_Z 2
_cell_length_a 8.5576(6)
_cell_length_b 9.1964(7)
_cell_length_c 10.2811(7)
_cell_measurement_reflns_used 58
_cell_measurement_temperature 293(2)
_cell_measurement_theta_max 28.0
_cell_measurement_theta_min 2.0
_cell_volume 706.68(9)
_computing_cell_refinement 'Bruker SMART v5.624 & SAINT 6.36a (Bruker 1998)'
_computing_data_collection 'Bruker SMART v5.624 (Bruker 1998)'
_computing_data_reduction 'Bruker SHELXTL v6.14 (Bruker 2000)'
_computing_molecular_graphics 'Bruker SHELXTL v6.14'
_computing_publication_material 'Bruker SHELXTL v6.14'
_computing_structure_refinement 'Bruker SHELXTL v6.14'
_computing_structure_solution 'Bruker SHELXTL v6.14'
_diffrn_ambient_temperature 173(2)
_diffrn_measured_fraction_theta_full 0.954
_diffrn_measured_fraction_theta_max 0.954
_diffrn_measurement_device_type 'SMART CCD area detector'
_diffrn_measurement_method '\w scans'
_diffrn_radiation_monochromator graphite
_diffrn_radiation_source 'fine-focus sealed tube'
_diffrn_radiation_type MoK\a
_diffrn_radiation_wavelength 0.71073
_diffrn_reflns_av_R_equivalents 0.0258
_diffrn_reflns_av_sigmaI/netI 0.0224
_diffrn_reflns_limit_h_max 9
_diffrn_reflns_limit_h_min -11
_diffrn_reflns_limit_k_max 8
_diffrn_reflns_limit_k_min -11
_diffrn_reflns_limit_l_max 12
_diffrn_reflns_limit_l_min -13
_diffrn_reflns_number 4656
_diffrn_reflns_theta_full 27.49
_diffrn_reflns_theta_max 27.49
_diffrn_reflns_theta_min 2.06
_diffrn_standards_decay_% 1
_diffrn_standards_number 0
_exptl_absorpt_coefficient_mu 0.090
_exptl_absorpt_correction_T_max 0.9894
_exptl_absorpt_correction_T_min 0.9819
_exptl_absorpt_correction_type integration
_exptl_absorpt_process_details 'based on measured indexed crystal faces, Bruker SHELXTL v6.14 (Bruker 1998)'
_exptl_crystal_colour colorless
_exptl_crystal_density_diffrn 1.379
_exptl_crystal_density_method 'not measured'
_exptl_crystal_description blocks
_exptl_crystal_F_000 308
_exptl_crystal_size_max 0.19
_exptl_crystal_size_mid 0.18
_exptl_crystal_size_min 0.15
_refine_diff_density_max 0.229
_refine_diff_density_min -0.266
_refine_diff_density_rms 0.061
_refine_ls_extinction_method none
_refine_ls_goodness_of_fit_ref 1.032
_refine_ls_hydrogen_treatment mixed
_refine_ls_matrix_type full
_refine_ls_number_parameters 208
_refine_ls_number_reflns 3099
_refine_ls_number_restraints 0
_refine_ls_restrained_S_all 1.032
_refine_ls_R_factor_all 0.0450
_refine_ls_R_factor_gt 0.0383
_refine_ls_shift/su_max 0.000
_refine_ls_shift/su_mean 0.000
_refine_ls_structure_factor_coef Fsqd
_refine_ls_weighting_details 'calc w=1/[\s^2^(Fo^2^)+(0.0624P)^2^+0.1284P] where P=(Fo^2^+2Fc^2^)/3'
_refine_ls_weighting_scheme calc
_refine_ls_wR_factor_gt 0.1027
_refine_ls_wR_factor_ref 0.1065
_reflns_number_gt 2624
_reflns_number_total 3099
_reflns_threshold_expression I>2\s(I)
_cod_data_source_file b618171f.txt
_cod_data_source_block rlm2
_cod_depositor_comments
;
The following automatic conversions were performed:
'_symmetry_cell_setting' value 'Triclinic' changed to 'triclinic'
according to '/home/saulius/struct/CIF-dictionaries/cif_core.dic'
dictionary named 'cif_core.dic' version 2.4.1 from 2010-06-29.

Automatic conversion script
Id: cif_fix_enum 1527 2010-12-29 10:47:43Z saulius 
;
_cod_original_sg_symbol_H-M P-1
_cod_database_code 7202658

loop_
_symmetry_equiv_pos_as_xyz
'x, y, z'
'-x, -y, -z'

loop_
_atom_site_label
_atom_site_type_symbol
_atom_site_fract_x
_atom_site_fract_y
_atom_site_fract_z
_atom_site_U_iso_or_equiv
_atom_site_adp_type
_atom_site_occupancy
_atom_site_symmetry_multiplicity
_atom_site_calc_flag
_atom_site_refinement_flags
_atom_site_disorder_assembly
_atom_site_disorder_group
N1 N 0.24132(13) 0.39985(12) -0.11767(10) 0.0260(2) Uani 1 1 d . . .
C2 C 0.33021(15) 0.25565(14) -0.05696(11) 0.0248(2) Uani 1 1 d . . .
N3 N 0.39388(13) 0.22551(11) 0.05628(9) 0.0242(2) Uani 1 1 d . . .
C4 C 0.36353(14) 0.36389(13) 0.10415(11) 0.0222(2) Uani 1 1 d . . .
C5 C 0.27895(15) 0.52058(13) 0.05124(11) 0.0234(2) Uani 1 1 d . . .
C6 C 0.21327(14) 0.53543(13) -0.06699(11) 0.0240(2) Uani 1 1 d . . .
N7 N 0.27708(13) 0.63084(11) 0.12755(10) 0.0256(2) Uani 1 1 d . . .
C8 C 0.35759(15) 0.54148(14) 0.22400(11) 0.0242(2) Uani 1 1 d . . .
N9 N 0.41338(12) 0.37798(11) 0.21652(9) 0.0231(2) Uani 1 1 d . . .
N10 N 0.12722(14) 0.67593(12) -0.13204(10) 0.0300(2) Uani 1 1 d . . .
N11 N 0.35326(16) 0.12704(13) -0.11826(12) 0.0340(3) Uani 1 1 d . . .
H11A H 0.427(2) 0.022(2) -0.0954(17) 0.050(5) Uiso 1 1 d . . .
H11B H 0.324(2) 0.149(2) -0.1990(17) 0.047(5) Uiso 1 1 d . . .
C12 C 0.38330(16) 0.60717(14) 0.32902(12) 0.0282(3) Uani 1 1 d . . .
N13 N 0.39907(16) 0.66263(14) 0.41343(12) 0.0382(3) Uani 1 1 d . . .
C14 C 0.06424(18) 0.67768(16) -0.25104(13) 0.0359(3) Uani 1 1 d . . .
H14A H 0.0065 0.7868 -0.2850 0.054 Uiso 0.50 1 calc PR A 1
H14B H -0.0174 0.6261 -0.2273 0.054 Uiso 0.50 1 calc PR A 1
H14C H 0.1621 0.6213 -0.3194 0.054 Uiso 0.50 1 calc PR A 1
H14D H 0.1074 0.7548 -0.3247 0.054 Uiso 0.50 1 d PR A 2
H14E H -0.0824 0.7429 -0.2370 0.054 Uiso 0.50 1 d PR A 2
H14F H 0.0977 0.5747 -0.2802 0.054 Uiso 0.50 1 d PR A 2
C15 C 0.0770(2) 0.83092(15) -0.08130(14) 0.0395(3) Uani 1 1 d . . .
H15A H -0.0483 0.8886 -0.0691 0.059 Uiso 0.50 1 calc PR B 3
H15B H 0.1348 0.8919 -0.1450 0.059 Uiso 0.50 1 calc PR B 3
H15C H 0.1112 0.8144 0.0037 0.059 Uiso 0.50 1 calc PR B 3
H15D H 0.0175 0.9154 -0.1427 0.059 Uiso 0.50 1 calc PR B 4
H15E H 0.1805 0.8427 -0.0737 0.059 Uiso 0.50 1 calc PR B 4
H15F H -0.0002 0.8368 0.0059 0.059 Uiso 0.50 1 calc PR B 4
C16 C 0.34348(14) 0.21110(13) 0.42119(11) 0.0237(2) Uani 1 1 d . . .
C17 C 0.31416(16) 0.07446(14) 0.41809(12) 0.0288(3) Uani 1 1 d . . .
H17 H 0.3835 0.0039 0.3515 0.035 Uiso 1 1 calc R . .
C18 C 0.18214(17) 0.04242(15) 0.51366(14) 0.0330(3) Uani 1 1 d . . .
H18 H 0.1640 -0.0498 0.5111 0.040 Uiso 1 1 calc R . .
C19 C 0.07740(16) 0.14711(16) 0.61271(13) 0.0325(3) Uani 1 1 d . . .
H19 H -0.0125 0.1265 0.6756 0.039 Uiso 1 1 calc R . .
C20 C 0.10703(18) 0.28253(17) 0.61772(13) 0.0360(3) Uani 1 1 d . . .
H20 H 0.0378 0.3526 0.6847 0.043 Uiso 1 1 calc R . .
C21 C 0.23977(17) 0.31403(15) 0.52298(13) 0.0325(3) Uani 1 1 d . . .
H21 H 0.2598 0.4047 0.5274 0.039 Uiso 1 1 calc R . .
C22 C 0.48585(15) 0.24878(14) 0.31747(11) 0.0243(2) Uani 1 1 d . . .
H22A H 0.5515 0.2802 0.3630 0.029 Uiso 1 1 calc R . .
H22B H 0.5669 0.1528 0.2722 0.029 Uiso 1 1 calc R . .

loop_
_atom_site_aniso_label
_atom_site_aniso_U_11
_atom_site_aniso_U_22
_atom_site_aniso_U_33
_atom_site_aniso_U_23
_atom_site_aniso_U_13
_atom_site_aniso_U_12
N1 0.0285(5) 0.0244(5) 0.0239(5) -0.0045(4) -0.0063(4) -0.0077(4)
C2 0.0261(6) 0.0239(6) 0.0239(5) -0.0052(4) -0.0041(4) -0.0087(4)
N3 0.0283(5) 0.0213(5) 0.0230(5) -0.0039(4) -0.0055(4) -0.0087(4)
C4 0.0225(5) 0.0244(5) 0.0197(5) -0.0039(4) -0.0017(4) -0.0100(4)
C5 0.0257(5) 0.0218(5) 0.0214(5) -0.0043(4) -0.0016(4) -0.0090(4)
C6 0.0241(5) 0.0237(5) 0.0213(5) -0.0026(4) -0.0008(4) -0.0085(4)
N7 0.0287(5) 0.0245(5) 0.0239(5) -0.0060(4) -0.0016(4) -0.0116(4)
C8 0.0270(5) 0.0236(5) 0.0234(5) -0.0061(4) -0.0017(4) -0.0117(4)
N9 0.0261(5) 0.0232(5) 0.0211(5) -0.0047(4) -0.0037(4) -0.0105(4)
N10 0.0377(6) 0.0225(5) 0.0266(5) -0.0012(4) -0.0095(4) -0.0075(4)
N11 0.0470(7) 0.0239(5) 0.0322(6) -0.0071(4) -0.0183(5) -0.0072(5)
C12 0.0308(6) 0.0256(6) 0.0291(6) -0.0059(5) -0.0044(5) -0.0115(5)
N13 0.0468(7) 0.0342(6) 0.0384(6) -0.0108(5) -0.0120(5) -0.0157(5)
C14 0.0415(7) 0.0317(6) 0.0333(7) 0.0021(5) -0.0165(5) -0.0098(5)
C15 0.0504(8) 0.0224(6) 0.0391(7) -0.0029(5) -0.0106(6) -0.0070(6)
C16 0.0251(5) 0.0251(5) 0.0217(5) -0.0003(4) -0.0090(4) -0.0088(4)
C17 0.0303(6) 0.0242(6) 0.0311(6) -0.0045(5) -0.0078(5) -0.0081(5)
C18 0.0352(7) 0.0252(6) 0.0412(7) 0.0022(5) -0.0114(5) -0.0141(5)
C19 0.0291(6) 0.0362(7) 0.0313(6) 0.0048(5) -0.0064(5) -0.0147(5)
C20 0.0364(7) 0.0401(7) 0.0299(6) -0.0098(5) 0.0011(5) -0.0155(6)
C21 0.0375(7) 0.0315(6) 0.0318(6) -0.0091(5) -0.0012(5) -0.0175(5)
C22 0.0249(5) 0.0242(5) 0.0231(5) -0.0036(4) -0.0062(4) -0.0077(4)

loop_
_atom_type_symbol
_atom_type_description
_atom_type_scat_dispersion_real
_atom_type_scat_dispersion_imag
_atom_type_scat_source
C C 0.0033 0.0016 'International Tables Vol C Tables 4.2.6.8 and 6.1.1.4'
H H 0.0000 0.0000 'International Tables Vol C Tables 4.2.6.8 and 6.1.1.4'
N N 0.0061 0.0033 'International Tables Vol C Tables 4.2.6.8 and 6.1.1.4'

loop_
_geom_angle_atom_site_label_1
_geom_angle_atom_site_label_2
_geom_angle_atom_site_label_3
_geom_angle
_geom_angle_site_symmetry_1
_geom_angle_site_symmetry_3
_geom_angle_publ_flag
C6 N1 C2 119.68(10) . . ?
N3 C2 N1 128.27(10) . . ?
N3 C2 N11 117.20(10) . . ?
N1 C2 N11 114.51(10) . . ?
C4 N3 C2 110.37(10) . . ?
N3 C4 N9 125.99(10) . . ?
N3 C4 C5 128.08(10) . . ?
N9 C4 C5 105.93(9) . . ?
N7 C5 C4 110.83(10) . . ?
N7 C5 C6 133.41(11) . . ?
C4 C5 C6 115.76(10) . . ?
N1 C6 N10 117.64(10) . . ?
N1 C6 C5 117.78(10) . . ?
N10 C6 C5 124.57(10) . . ?
C8 N7 C5 103.84(9) . . ?
N7 C8 N9 114.17(10) . . ?
N7 C8 C12 123.04(10) . . ?
N9 C8 C12 122.77(11) . . ?
C4 N9 C8 105.22(9) . . ?
C4 N9 C22 126.95(9) . . ?
C8 N9 C22 127.25(9) . . ?
C6 N10 C14 120.18(10) . . ?
C6 N10 C15 122.78(10) . . ?
C14 N10 C15 116.76(10) . . ?
C2 N11 H11A 122.9(11) . . ?
C2 N11 H11B 115.9(11) . . ?
H11A N11 H11B 118.2(15) . . ?
N13 C12 C8 178.09(14) . . ?
N10 C14 H14A 109.5 . . ?
N10 C14 H14B 109.5 . . ?
H14A C14 H14B 109.5 . . ?
N10 C14 H14C 109.5 . . ?
H14A C14 H14C 109.5 . . ?
H14B C14 H14C 109.5 . . ?
N10 C14 H14D 105.7 . . ?
H14A C14 H14D 46.9 . . ?
H14B C14 H14D 143.2 . . ?
H14C C14 H14D 67.1 . . ?
N10 C14 H14E 112.1 . . ?
H14A C14 H14E 56.0 . . ?
H14B C14 H14E 55.5 . . ?
H14C C14 H14E 138.4 . . ?
H14D C14 H14E 101.3 . . ?
N10 C14 H14F 114.4 . . ?
H14A C14 H14F 135.8 . . ?
H14B C14 H14F 60.0 . . ?
H14C C14 H14F 50.9 . . ?
H14D C14 H14F 113.6 . . ?
H14E C14 H14F 109.0 . . ?
N10 C15 H15A 109.5 . . ?
N10 C15 H15B 109.5 . . ?
N10 C15 H15C 109.5 . . ?
N10 C15 H15D 109.5 . . ?
H15A C15 H15D 54.7 . . ?
H15B C15 H15D 57.8 . . ?
H15C C15 H15D 141.0 . . ?
N10 C15 H15E 109.5 . . ?
H15A C15 H15E 141.0 . . ?
H15B C15 H15E 54.7 . . ?
H15C C15 H15E 57.8 . . ?
H15D C15 H15E 109.5 . . ?
N10 C15 H15F 109.5 . . ?
H15A C15 H15F 57.8 . . ?
H15B C15 H15F 141.0 . . ?
H15C C15 H15F 54.7 . . ?
H15D C15 H15F 109.5 . . ?
H15E C15 H15F 109.5 . . ?
C17 C16 C21 118.82(11) . . ?
C17 C16 C22 121.30(10) . . ?
C21 C16 C22 119.88(10) . . ?
C18 C17 C16 120.47(11) . . ?
C18 C17 H17 119.8 . . ?
C16 C17 H17 119.8 . . ?
C19 C18 C17 120.29(11) . . ?
C19 C18 H18 119.9 . . ?
C17 C18 H18 119.9 . . ?
C20 C19 C18 119.68(12) . . ?
C20 C19 H19 120.2 . . ?
C18 C19 H19 120.2 . . ?
C19 C20 C21 120.09(12) . . ?
C19 C20 H20 120.0 . . ?
C21 C20 H20 120.0 . . ?
C20 C21 C16 120.63(11) . . ?
C20 C21 H21 119.7 . . ?
C16 C21 H21 119.7 . . ?
N9 C22 C16 112.08(9) . . ?
N9 C22 H22A 109.2 . . ?
C16 C22 H22A 109.2 . . ?
N9 C22 H22B 109.2 . . ?
C16 C22 H22B 109.2 . . ?
H22A C22 H22B 107.9 . . ?

loop_
_geom_bond_atom_site_label_1
_geom_bond_atom_site_label_2
_geom_bond_distance
_geom_bond_site_symmetry_2
_geom_bond_publ_flag
N1 C6 1.3411(15) . ?
N1 C2 1.3536(15) . ?
C2 N3 1.3484(15) . ?
C2 N11 1.3563(15) . ?
N3 C4 1.3446(14) . ?
C4 N9 1.3749(14) . ?
C4 C5 1.3952(16) . ?
C5 N7 1.3810(14) . ?
C5 C6 1.4301(16) . ?
C6 N10 1.3450(15) . ?
N7 C8 1.3129(16) . ?
C8 N9 1.3834(14) . ?
C8 C12 1.4308(15) . ?
N9 C22 1.4666(14) . ?
N10 C14 1.4552(16) . ?
N10 C15 1.4565(15) . ?
N11 H11A 0.932(19) . ?
N11 H11B 0.894(17) . ?
C12 N13 1.1437(16) . ?
C14 H14A 0.9600 . ?
C14 H14B 0.9600 . ?
C14 H14C 0.9600 . ?
C14 H14D 1.0461 . ?
C14 H14E 1.1225 . ?
C14 H14F 0.9476 . ?
C15 H15A 0.9600 . ?
C15 H15B 0.9600 . ?
C15 H15C 0.9600 . ?
C15 H15D 0.9600 . ?
C15 H15E 0.9600 . ?
C15 H15F 0.9600 . ?
C16 C17 1.3878(16) . ?
C16 C21 1.3934(16) . ?
C16 C22 1.5122(15) . ?
C17 C18 1.3878(18) . ?
C17 H17 0.9300 . ?
C18 C19 1.3839(18) . ?
C18 H18 0.9300 . ?
C19 C20 1.3831(19) . ?
C19 H19 0.9300 . ?
C20 C21 1.3862(18) . ?
C20 H20 0.9300 . ?
C21 H21 0.9300 . ?
C22 H22A 0.9700 . ?
C22 H22B 0.9700 . ?
